data_2224120
loop_
_publ_author_name
'Tian, Qi-Jian'
'Ouyang, Hui'
'Tian, Chun-Lian'
'Jiang, Yong-Dong'

_publ_section_title
;
 (<i>Z</i>)-2-Acetamido-3-(4-chlorophenyl)acrylic acid
;
_journal_coeditor_code BQ2173
_journal_issue 12
_journal_name_full 'Acta Crystallographica Section E'
_journal_page_first o3110
_journal_paper_doi 10.1107/S1600536809048041
_journal_volume 65
_journal_year 2009
_chemical_formula_iupac 'C11 H10 Cl N O3'
_chemical_formula_moiety 'C11 H10 Cl N O3'
_chemical_formula_sum 'C11 H10 Cl N O3'
_chemical_formula_weight 239.65
_chemical_name_systematic
;
(<i>Z</i>)-2-Acetamido-3-(4-chlorophenyl)acrylic acid
;
_space_group_IT_number 4
_symmetry_cell_setting monoclinic
_symmetry_space_group_name_Hall 'P 2yb'
_symmetry_space_group_name_H-M 'P 1 21 1'
_atom_sites_solution_hydrogens geom
_atom_sites_solution_primary direct
_atom_sites_solution_secondary difmap
_audit_creation_method SHELXL-97
_cell_angle_alpha 90.00
_cell_angle_beta 100.47(3)
_cell_angle_gamma 90.00
_cell_formula_units_Z 2
_cell_length_a 6.2440(12)
_cell_length_b 7.5450(15)
_cell_length_c 11.813(2)
_cell_measurement_reflns_used 775
_cell_measurement_temperature 298(2)
_cell_measurement_theta_max 24.71
_cell_measurement_theta_min 1.93
_cell_volume 547.26(19)
_computing_cell_refinement 'SAINT (Bruker, 2007)'
_computing_data_collection 'SMART (Bruker, 2007)'
_computing_data_reduction 'SAINT (Bruker, 2007)'
_computing_molecular_graphics 'SHELXTL (Sheldrick, 2008)'
_computing_publication_material 'SHELXL97 (Sheldrick, 2008)'
_computing_structure_refinement 'SHELXL97 (Sheldrick, 2008)'
_computing_structure_solution 'SHELXS97 (Sheldrick, 2008)'
_diffrn_ambient_temperature 298(2)
_diffrn_measured_fraction_theta_full 0.992
_diffrn_measured_fraction_theta_max 0.992
_diffrn_measurement_device_type 'Bruker SMART APEX area-detector'
_diffrn_measurement_method '\f and \w'
_diffrn_radiation_monochromator graphite
_diffrn_radiation_source 'fine-focus sealed tube'
_diffrn_radiation_type MoK\a
_diffrn_radiation_wavelength 0.71073
_diffrn_reflns_av_R_equivalents 0.0361
_diffrn_reflns_av_sigmaI/netI 0.0375
_diffrn_reflns_limit_h_max 7
_diffrn_reflns_limit_h_min 0
_diffrn_reflns_limit_k_max 9
_diffrn_reflns_limit_k_min 0
_diffrn_reflns_limit_l_max 13
_diffrn_reflns_limit_l_min -14
_diffrn_reflns_number 1160
_diffrn_reflns_theta_full 25.18
_diffrn_reflns_theta_max 25.18
_diffrn_reflns_theta_min 1.75
_diffrn_standards_decay_% 0
_diffrn_standards_interval_count 0
_diffrn_standards_interval_time 0
_diffrn_standards_number 0
_exptl_absorpt_coefficient_mu 0.339
_exptl_absorpt_correction_T_max 0.9669
_exptl_absorpt_correction_T_min 0.9353
_exptl_absorpt_correction_type multi-scan
_exptl_absorpt_process_details '(SADABS; Sheldrick, 1996)'
_exptl_crystal_colour colorless
_exptl_crystal_density_diffrn 1.454
_exptl_crystal_density_method 'not measured'
_exptl_crystal_description block
_exptl_crystal_F_000 248
_exptl_crystal_size_max 0.20
_exptl_crystal_size_mid 0.10
_exptl_crystal_size_min 0.10
_refine_diff_density_max 0.324
_refine_diff_density_min -0.349
_refine_ls_extinction_method none
_refine_ls_goodness_of_fit_ref 1.009
_refine_ls_hydrogen_treatment constr
_refine_ls_matrix_type full
_refine_ls_number_parameters 148
_refine_ls_number_reflns 1060
_refine_ls_number_restraints 1
_refine_ls_restrained_S_all 1.009
_refine_ls_R_factor_all 0.0696
_refine_ls_R_factor_gt 0.0519
_refine_ls_shift/su_max 0.001
_refine_ls_shift/su_mean 0.000
_refine_ls_structure_factor_coef Fsqd
_refine_ls_weighting_details 'calc w=1/[\s^2^(Fo^2^)+(0.2000P)^2^] where P=(Fo^2^+2Fc^2^)/3'
_refine_ls_weighting_scheme calc
_refine_ls_wR_factor_gt 0.1730
_refine_ls_wR_factor_ref 0.2286
_reflns_number_gt 895
_reflns_number_total 1060
_reflns_threshold_expression I>2\s(I)
_cod_data_source_file bq2173.cif
_cod_data_source_block I
_cod_original_sg_symbol_H-M 'P 21'
_cod_database_code 2224120
_cod_database_fobs_code 2224120

loop_
_symmetry_equiv_pos_as_xyz
'x, y, z'
'-x, y+1/2, -z'

loop_
_atom_site_type_symbol
_atom_site_label
_atom_site_fract_x
_atom_site_fract_y
_atom_site_fract_z
_atom_site_U_iso_or_equiv
_atom_site_adp_type
_atom_site_calc_flag
_atom_site_refinement_flags
_atom_site_occupancy
_atom_site_disorder_assembly
_atom_site_disorder_group
Cl Cl -0.0425(4) 0.7267(4) 0.74675(17) 0.0628(8) Uani d . 1 . .
C C1 0.3337(10) 0.6719(8) 0.4546(5) 0.0297(14) Uani d . 1 . .
N N1 0.2032(8) 0.7163(9) 0.1907(4) 0.0333(13) Uani d . 1 . .
H H1 0.0860 0.6715 0.2071 0.06(3) Uiso calc R 1 . .
O O1 0.7621(7) 0.6067(9) 0.2131(5) 0.0529(16) Uani d . 1 . .
C C2 0.1323(11) 0.7587(9) 0.4407(6) 0.0360(16) Uani d . 1 . .
H H2 0.0726 0.8045 0.3688 0.043 Uiso calc R 1 . .
O O2 0.4735(8) 0.5437(10) 0.0782(5) 0.0579(17) Uani d . 1 . .
H H2A 0.5657 0.5193 0.0393 0.087 Uiso calc R 1 . .
C C3 0.0201(13) 0.7786(10) 0.5294(6) 0.0422(18) Uani d . 1 . .
H H3 -0.1134 0.8368 0.5177 0.051 Uiso calc R 1 . .
O O3 0.3510(8) 0.9179(9) 0.0890(4) 0.0496(15) Uani d . 1 . .
C C4 0.1089(13) 0.7102(11) 0.6378(6) 0.0436(18) Uani d . 1 . .
C C5 0.3095(13) 0.6317(12) 0.6558(6) 0.0480(19) Uani d . 1 . .
H H5 0.3701 0.5915 0.7291 0.058 Uiso calc R 1 . .
C C6 0.4220(11) 0.6116(11) 0.5683(6) 0.0424(18) Uani d . 1 . .
H H6 0.5582 0.5577 0.5825 0.051 Uiso calc R 1 . .
C C7 0.4613(10) 0.6378(10) 0.3662(6) 0.0337(14) Uani d . 1 . .
H H7 0.6012 0.5950 0.3924 0.040 Uiso calc R 1 . .
C C8 0.4067(10) 0.6591(10) 0.2525(6) 0.0352(15) Uani d . 1 . .
C C9 0.5701(10) 0.6022(10) 0.1796(6) 0.0372(16) Uani d . 1 . .
C C10 0.1874(11) 0.8392(10) 0.1065(5) 0.0363(15) Uani d . 1 . .
C C11 -0.0380(12) 0.8731(13) 0.0403(6) 0.050(2) Uani d . 1 . .
H H11A -0.0295 0.9462 -0.0252 0.075 Uiso calc R 1 . .
H H11B -0.1227 0.9323 0.0891 0.075 Uiso calc R 1 . .
H H11C -0.1059 0.7624 0.0149 0.075 Uiso calc R 1 . .

loop_
_atom_site_aniso_label
_atom_site_aniso_U_11
_atom_site_aniso_U_22
_atom_site_aniso_U_33
_atom_site_aniso_U_12
_atom_site_aniso_U_13
_atom_site_aniso_U_23
Cl 0.0756(15) 0.0751(15) 0.0438(10) -0.0037(13) 0.0266(10) -0.0043(11)
C1 0.028(3) 0.032(3) 0.026(3) -0.003(3) -0.001(2) 0.002(2)
N1 0.027(3) 0.045(3) 0.032(2) 0.000(3) 0.016(2) 0.004(3)
O1 0.025(2) 0.077(4) 0.057(3) 0.003(3) 0.005(2) 0.000(3)
C2 0.041(4) 0.033(4) 0.034(3) 0.008(3) 0.006(3) 0.004(3)
O2 0.033(2) 0.084(4) 0.058(3) -0.001(3) 0.012(2) -0.034(4)
C3 0.037(4) 0.046(4) 0.045(4) 0.004(3) 0.011(3) 0.000(3)
O3 0.047(3) 0.063(4) 0.041(3) -0.013(3) 0.015(2) 0.014(3)
C4 0.051(4) 0.038(4) 0.040(4) -0.008(4) 0.003(3) -0.002(3)
C5 0.059(5) 0.054(5) 0.030(3) -0.005(4) 0.005(3) 0.006(3)
C6 0.038(4) 0.046(4) 0.039(4) 0.012(3) -0.004(3) 0.008(3)
C7 0.027(3) 0.035(3) 0.040(3) 0.002(3) 0.006(2) 0.002(3)
C8 0.029(3) 0.034(3) 0.045(4) 0.000(3) 0.014(3) 0.003(3)
C9 0.033(3) 0.044(4) 0.041(4) -0.004(3) 0.022(3) -0.002(3)
C10 0.040(3) 0.044(4) 0.029(3) 0.005(3) 0.016(3) -0.003(3)
C11 0.054(4) 0.057(5) 0.034(3) 0.011(4) -0.006(3) 0.006(4)

loop_
_atom_type_symbol
_atom_type_description
_atom_type_scat_dispersion_real
_atom_type_scat_dispersion_imag
_atom_type_scat_source
C C 0.0033 0.0016 'International Tables Vol C Tables 4.2.6.8 and 6.1.1.4'
H H 0.0000 0.0000 'International Tables Vol C Tables 4.2.6.8 and 6.1.1.4'
N N 0.0061 0.0033 'International Tables Vol C Tables 4.2.6.8 and 6.1.1.4'
O O 0.0106 0.0060 'International Tables Vol C Tables 4.2.6.8 and 6.1.1.4'
Cl Cl 0.1484 0.1585 'International Tables Vol C Tables 4.2.6.8 and 6.1.1.4'

loop_
_geom_angle_atom_site_label_1
_geom_angle_atom_site_label_2
_geom_angle_atom_site_label_3
_geom_angle_site_symmetry_1
_geom_angle_site_symmetry_3
_geom_angle
_geom_angle_publ_flag
C2 C1 C6 . . 116.3(6) ?
C2 C1 C7 . . 126.8(6) ?
C6 C1 C7 . . 116.9(6) ?
C10 N1 C8 . . 121.9(6) ?
C10 N1 H1 . . 119.0 ?
C8 N1 H1 . . 119.0 ?
C3 C2 C1 . . 122.3(6) ?
C3 C2 H2 . . 118.8 ?
C1 C2 H2 . . 118.8 ?
C9 O2 H2A . . 109.5 ?
C4 C3 C2 . . 119.2(7) ?
C4 C3 H3 . . 120.4 ?
C2 C3 H3 . . 120.4 ?
C3 C4 C5 . . 120.1(7) ?
C3 C4 Cl . . 118.3(6) ?
C5 C4 Cl . . 121.6(6) ?
C4 C5 C6 . . 121.0(7) ?
C4 C5 H5 . . 119.5 ?
C6 C5 H5 . . 119.5 ?
C5 C6 C1 . . 121.0(6) ?
C5 C6 H6 . . 119.5 ?
C1 C6 H6 . . 119.5 ?
C8 C7 C1 . . 129.2(6) ?
C8 C7 H7 . . 115.4 ?
C1 C7 H7 . . 115.4 ?
C7 C8 N1 . . 126.8(6) ?
C7 C8 C9 . . 117.6(6) ?
N1 C8 C9 . . 115.4(6) ?
O1 C9 O2 . . 125.3(6) ?
O1 C9 C8 . . 123.0(6) ?
O2 C9 C8 . . 111.7(5) ?
O3 C10 N1 . . 120.2(6) ?
O3 C10 C11 . . 123.9(7) ?
N1 C10 C11 . . 115.9(6) ?
C10 C11 H11A . . 109.5 ?
C10 C11 H11B . . 109.5 ?
H11A C11 H11B . . 109.5 ?
C10 C11 H11C . . 109.5 ?
H11A C11 H11C . . 109.5 ?
H11B C11 H11C . . 109.5 ?

loop_
_geom_bond_atom_site_label_1
_geom_bond_atom_site_label_2
_geom_bond_site_symmetry_2
_geom_bond_distance
_geom_bond_publ_flag
Cl C4 . 1.734(8) ?
C1 C2 . 1.401(9) ?
C1 C6 . 1.430(9) ?
C1 C7 . 1.446(9) ?
N1 C10 . 1.350(9) ?
N1 C8 . 1.413(9) ?
N1 H1 . 0.8600 ?
O1 C9 . 1.193(8) ?
C2 C3 . 1.370(11) ?
C2 H2 . 0.9300 ?
O2 C9 . 1.316(9) ?
O2 H2A . 0.8200 ?
C3 C4 . 1.398(11) ?
C3 H3 . 0.9300 ?
O3 C10 . 1.231(9) ?
C4 C5 . 1.367(12) ?
C5 C6 . 1.360(11) ?
C5 H5 . 0.9300 ?
C6 H6 . 0.9300 ?
C7 C8 . 1.334(11) ?
C7 H7 . 0.9300 ?
C8 C9 . 1.512(8) ?
C10 C11 . 1.502(10) ?
C11 H11A . 0.9600 ?
C11 H11B . 0.9600 ?
C11 H11C . 0.9600 ?

loop_
_geom_hbond_atom_site_label_D
_geom_hbond_atom_site_label_H
_geom_hbond_atom_site_label_A
_geom_hbond_site_symmetry_A
_geom_hbond_distance_DH
_geom_hbond_distance_HA
_geom_hbond_distance_DA
_geom_hbond_angle_DHA
N1 H1 O1 1_455 0.86 2.09 2.933(7) 165.0
O2 H2A O3 2_645 0.82 1.86 2.606(7) 151.7
C3 H3 Cg1 2_556 0.93 2.85 3.523(8) 130.0

loop_
_geom_torsion_atom_site_label_1
_geom_torsion_atom_site_label_2
_geom_torsion_atom_site_label_3
_geom_torsion_atom_site_label_4
_geom_torsion_site_symmetry_1
_geom_torsion_site_symmetry_2
_geom_torsion_site_symmetry_3
_geom_torsion_site_symmetry_4
_geom_torsion
_geom_torsion_publ_flag
C6 C1 C2 C3 . . . . -2.8(10) ?
C7 C1 C2 C3 . . . . 177.5(7) ?
C1 C2 C3 C4 . . . . 0.0(11) ?
C2 C3 C4 C5 . . . . 2.9(12) ?
C2 C3 C4 Cl . . . . -176.7(6) ?
C3 C4 C5 C6 . . . . -2.9(13) ?
Cl C4 C5 C6 . . . . 176.6(6) ?
C4 C5 C6 C1 . . . . 0.0(12) ?
C2 C1 C6 C5 . . . . 2.8(11) ?
C7 C1 C6 C5 . . . . -177.5(7) ?
C2 C1 C7 C8 . . . . -9.5(12) ?
C6 C1 C7 C8 . . . . 170.8(8) ?
C1 C7 C8 N1 . . . . -2.2(13) ?
C1 C7 C8 C9 . . . . -176.5(7) ?
C10 N1 C8 C7 . . . . 134.8(8) ?
C10 N1 C8 C9 . . . . -50.8(9) ?
C7 C8 C9 O1 . . . . -30.5(11) ?
N1 C8 C9 O1 . . . . 154.6(8) ?
C7 C8 C9 O2 . . . . 147.7(8) ?
N1 C8 C9 O2 . . . . -27.2(10) ?
C8 N1 C10 O3 . . . . -7.2(11) ?
C8 N1 C10 C11 . . . . 174.0(6) ?

loop_
_cod_related_entry_id
_cod_related_entry_database
_cod_related_entry_code
1 ChemSpider 1544638
